data_2012679
loop_
_publ_author_name
'Quail, J. Wilson'
'Ismail, Nargis'
'Pedras, M. Soledade C.'
'Boyetchko, Susan M.'

_publ_section_title
;
 Pseudophomins A and B, a class of cyclic lipodepsipeptides isolated
 from a <i>Pseudomonas</i> species
;
_journal_issue 5
_journal_name_full 'Acta Crystallographica Section C'
_journal_page_first o268
_journal_page_last o271
_journal_paper_doi 10.1107/S0108270102004432
_journal_volume 58
_journal_year 2002
_chemical_formula_iupac 'C57 H101 N9 O16, H2 O'
_chemical_formula_moiety 'C57 H101 N9 O16, H2 O'
_chemical_formula_sum 'C57 H103 N9 O17'
_chemical_formula_weight 1186.48
_chemical_name_common 'pseudophomin B'
_chemical_name_systematic
;
\b-hydroxydodecanoyl-L-Leu-D-Glu-D-allo-Thr-D-Ile-D-Leu-D-Ser-L-Leu-
D-Ser-L-Ile
;
_space_group_IT_number 19
_symmetry_cell_setting orthorhombic
_symmetry_space_group_name_Hall 'P 2ac 2ab'
_symmetry_space_group_name_H-M 'P 21 21 21'
_atom_sites_solution_hydrogens geom
_atom_sites_solution_primary direct
_atom_sites_solution_secondary difmap
_audit_creation_method SHELXL97
_cell_angle_alpha 90.00
_cell_angle_beta 90.00
_cell_angle_gamma 90.00
_cell_formula_units_Z 4
_cell_length_a 14.245(2)
_cell_length_b 18.870(3)
_cell_length_c 24.558(4)
_cell_measurement_reflns_used 5508
_cell_measurement_temperature 100(2)
_cell_measurement_theta_max 65.08
_cell_measurement_theta_min 2.99
_cell_volume 6601.3(18)
_computing_cell_refinement SMART
_computing_data_collection 'SMART (Bruker, 1997)'
_computing_data_reduction 'SAINT (Bruker, 1997)'
_computing_molecular_graphics 'Xtal3.7 (Hall et al., 1997)'
_computing_publication_material SHELXL97
_computing_structure_refinement 'SHELXL97 (Sheldrick, 1997)'
_computing_structure_solution 'SHELXS97 (Sheldrick, 1997)'
_diffrn_ambient_temperature 100(2)
_diffrn_measured_fraction_theta_full 0.964
_diffrn_measured_fraction_theta_max 0.965
_diffrn_measurement_device_type 'Bruker SMART 6000'
_diffrn_measurement_method CCD
_diffrn_radiation_monochromator 'confocal Max-Flux optics (greens)'
_diffrn_radiation_source 'rotating anode'
_diffrn_radiation_type CuK\a
_diffrn_radiation_wavelength 1.54178
_diffrn_reflns_av_R_equivalents 0.0485
_diffrn_reflns_av_sigmaI/netI 0.0567
_diffrn_reflns_limit_h_max 12
_diffrn_reflns_limit_h_min -16
_diffrn_reflns_limit_k_max 22
_diffrn_reflns_limit_k_min -22
_diffrn_reflns_limit_l_max 28
_diffrn_reflns_limit_l_min -30
_diffrn_reflns_number 30846
_diffrn_reflns_theta_full 71.67
_diffrn_reflns_theta_max 71.30
_diffrn_reflns_theta_min 2.95
_diffrn_standards_decay_% <2
_exptl_absorpt_coefficient_mu 0.722
_exptl_absorpt_correction_T_max 0.9752
_exptl_absorpt_correction_T_min 0.7347
_exptl_absorpt_correction_type multi-scan
_exptl_absorpt_process_details '(Blessing, 1995)'
_exptl_crystal_colour colourless
_exptl_crystal_density_diffrn 1.194
_exptl_crystal_density_method 'not measured'
_exptl_crystal_description rod
_exptl_crystal_F_000 2576
_exptl_crystal_size_max 0.455
_exptl_crystal_size_mid 0.035
_exptl_crystal_size_min 0.035
_refine_diff_density_max 0.537
_refine_diff_density_min -0.312
_refine_ls_abs_structure_details 'Flack (1983)'
_refine_ls_abs_structure_Flack 0.10(17)
_refine_ls_extinction_coef 0.00052(7)
_refine_ls_extinction_expression Fc^*^=kFc[1+0.001xFc^2^\l^3^/sin(2\q)]^-1/4^
_refine_ls_extinction_method SHELXL97
_refine_ls_goodness_of_fit_ref 1.068
_refine_ls_hydrogen_treatment constr
_refine_ls_matrix_type full
_refine_ls_number_parameters 798
_refine_ls_number_reflns 11751
_refine_ls_number_restraints 79
_refine_ls_restrained_S_all 1.073
_refine_ls_R_factor_all 0.0666
_refine_ls_R_factor_gt 0.0504
_refine_ls_shift/su_max 0.001
_refine_ls_shift/su_mean 0.000
_refine_ls_structure_factor_coef Fsqd
_refine_ls_weighting_details 'calc w = 1/[\s^2^(Fo^2^)+(0.0655P)^2^+1.5509P] where P = (Fo^2^+2Fc^2^)/3'
_refine_ls_weighting_scheme calc
_refine_ls_wR_factor_gt 0.1230
_refine_ls_wR_factor_ref 0.1339
_reflns_number_gt 9543
_reflns_number_total 11751
_reflns_threshold_expression I>2\s(I)
_cod_data_source_file bk1644.cif
_cod_data_source_block II
_cod_original_cell_volume 6601.7(18)
_cod_original_sg_symbol_Hall 'p 2ac 2ab'
_cod_database_code 2012679

loop_
_symmetry_equiv_pos_as_xyz
'x, y, z'
'-x+1/2, -y, z+1/2'
'-x, y+1/2, -z+1/2'
'x+1/2, -y+1/2, -z'

loop_
_atom_site_label
_atom_site_fract_x
_atom_site_fract_y
_atom_site_fract_z
_atom_site_U_iso_or_equiv
_atom_site_adp_type
_atom_site_calc_flag
_atom_site_refinement_flags
_atom_site_occupancy
_atom_site_disorder_assembly
_atom_site_disorder_group
_atom_site_type_symbol
O7 0.41800(13) 0.40710(10) 0.86422(7) 0.0291(4) Uani d . 1 . . O
O12A 0.2711(2) 0.51384(15) 1.11902(9) 0.0660(8) Uani d . 1 . . O
O12B 0.3664(2) 0.60602(14) 1.11242(10) 0.0658(8) Uani d . 1 . . O
H12B 0.3522 0.6109 1.1454 0.099 Uiso calc R 1 . . H
O13 0.18351(13) 0.42247(10) 0.90369(8) 0.0314(5) Uani d . 1 . . O
O16 0.18245(13) 0.15731(9) 0.90711(8) 0.0304(4) Uani d . 1 . . O
O18 0.13780(13) 0.26639(10) 0.82620(7) 0.0303(4) Uani d . 1 . . O
O25 0.17492(14) 0.36285(10) 0.71467(8) 0.0331(5) Uani d . 1 . . O
O32 0.04339(13) 0.52155(10) 0.74201(8) 0.0346(5) Uani d . 1 . . O
O35 -0.01294(14) 0.38268(11) 0.91159(8) 0.0363(5) Uani d . 1 . . O
H35 -0.0482 0.3470 0.9114 0.054 Uiso calc R 1 . . H
O36 -0.16736(15) 0.36483(12) 0.80377(10) 0.0475(6) Uani d . 1 . . O
O43 -0.17840(14) 0.18628(10) 0.77278(8) 0.0357(5) Uani d . 1 . . O
O46 -0.07219(16) 0.24991(11) 0.92860(8) 0.0417(5) Uani d . 1 . . O
H46 -0.0640 0.2437 0.9621 0.063 Uiso calc R 1 . . H
O47 -0.00242(15) 0.09530(12) 0.94184(8) 0.0407(5) Uani d . 1 . . O
O54 0.27816(17) 0.06772(12) 0.92937(10) 0.0504(6) Uani d . 1 . . O
O1' 0.45712(13) 0.26977(10) 0.96031(8) 0.0304(4) Uani d . 1 . . O
O3' 0.58564(14) 0.13792(10) 0.98978(8) 0.0342(5) Uani d . 1 . . O
H3'O 0.5627 0.1330 1.0211 0.051 Uiso calc R 1 . . H
O99 0.67557(16) 0.27874(13) 0.80563(10) 0.0486(6) Uani d D 1 . . O
H99A 0.703 0.2447 0.7893 0.058 Uiso d D 1 . . H
H99B 0.720 0.3102 0.8061 0.058 Uiso d D 1 . . H
N1 0.56233(16) 0.30489(12) 0.89835(9) 0.0302(5) Uani d . 1 . . N
H1 0.5981 0.2933 0.8705 0.036 Uiso calc R 1 . . H
N8 0.41626(15) 0.43055(12) 0.95428(9) 0.0260(5) Uani d . 1 . . N
H8 0.4475 0.4309 0.9852 0.031 Uiso calc R 1 . . H
N14 0.27332(16) 0.33331(11) 0.93598(9) 0.0259(5) Uani d . 1 . . N
H14 0.3237 0.3209 0.9544 0.031 Uiso calc R 1 . . H
N19 0.29194(15) 0.29289(11) 0.82638(9) 0.0255(5) Uani d . 1 . . N
H19 0.3444 0.2963 0.8451 0.031 Uiso calc R 1 . . H
N26 0.24824(16) 0.42551(12) 0.77983(9) 0.0281(5) Uani d . 1 . . N
H26 0.2876 0.4248 0.8074 0.034 Uiso calc R 1 . . H
N33 0.06138(16) 0.44679(12) 0.81302(9) 0.0276(5) Uani d . 1 . . N
H33 0.1014 0.4235 0.8337 0.033 Uiso calc R 1 . . H
N37 -0.02709(17) 0.33135(12) 0.76936(10) 0.0317(5) Uani d . 1 . . N
H37 0.0332 0.3412 0.7673 0.038 Uiso calc R 1 . . H
N44 -0.04605(17) 0.19468(13) 0.82272(9) 0.0317(5) Uani d . 1 . . N
H44 0.0125 0.2094 0.8239 0.038 Uiso calc R 1 . . H
N48 0.05812(17) 0.07860(12) 0.85853(10) 0.0329(6) Uani d . 1 B . N
H48 0.0495 0.0833 0.8232 0.040 Uiso calc R 1 . . H
C2 0.55715(19) 0.37879(14) 0.91569(11) 0.0273(6) Uani d . 1 . . C
H2 0.5754 0.3821 0.9549 0.033 Uiso calc R 1 . . H
C3 0.6233(2) 0.42399(17) 0.88212(13) 0.0369(7) Uani d . 1 . . C
H3A 0.6035 0.4220 0.8435 0.044 Uiso calc R 1 . . H
H3B 0.6872 0.4036 0.8845 0.044 Uiso calc R 1 . . H
C4 0.6274(2) 0.50161(17) 0.89989(13) 0.0440(8) Uani d . 1 . . C
H4A 0.5615 0.5195 0.9026 0.053 Uiso calc R 1 . . H
C5 0.6725(3) 0.5089(2) 0.95559(17) 0.0690(12) Uani d . 1 . . C
H5A 0.6382 0.4797 0.9819 0.103 Uiso calc R 1 . . H
H5B 0.6705 0.5586 0.9671 0.103 Uiso calc R 1 . . H
H5C 0.7380 0.4930 0.9537 0.103 Uiso calc R 1 . . H
C6 0.6780(3) 0.5457(2) 0.85788(17) 0.0619(11) Uani d . 1 . . C
H6A 0.6468 0.5404 0.8225 0.093 Uiso calc R 1 . . H
H6B 0.7432 0.5296 0.8549 0.093 Uiso calc R 1 . . H
H6C 0.6768 0.5956 0.8689 0.093 Uiso calc R 1 . . H
C7 0.45698(19) 0.40586(14) 0.90890(11) 0.0277(6) Uani d . 1 . . C
C9 0.32010(19) 0.45684(14) 0.95234(11) 0.0282(6) Uani d . 1 . . C
H9 0.3191 0.4996 0.9283 0.034 Uiso calc R 1 . . H
C10 0.2865(2) 0.47931(15) 1.00853(11) 0.0314(6) Uani d . 1 . . C
H10A 0.2888 0.4378 1.0331 0.038 Uiso calc R 1 . . H
H10B 0.2203 0.4948 1.0059 0.038 Uiso calc R 1 . . H
C11 0.3445(2) 0.53908(16) 1.03340(12) 0.0376(7) Uani d . 1 . . C
H11A 0.4120 0.5277 1.0297 0.045 Uiso calc R 1 . . H
H11B 0.3324 0.5834 1.0131 0.045 Uiso calc R 1 . . H
C12 0.3218(2) 0.55033(18) 1.09211(13) 0.0401(7) Uani d . 1 . . C
C13 0.25335(19) 0.40226(15) 0.92815(10) 0.0259(6) Uani d . 1 . . C
C15 0.2110(2) 0.27943(14) 0.91380(11) 0.0267(6) Uani d . 1 . . C
H15 0.1458 0.2894 0.9268 0.032 Uiso calc R 1 . . H
C16 0.2414(2) 0.20716(14) 0.93613(11) 0.0285(6) Uani d . 1 . . C
H16 0.3090 0.1983 0.9276 0.034 Uiso calc R 1 . . H
C17 0.2245(3) 0.20080(18) 0.99670(12) 0.0423(8) Uani d . 1 . . C
H17A 0.2438 0.1536 1.0091 0.063 Uiso calc R 1 . . H
H17B 0.1576 0.2077 1.0044 0.063 Uiso calc R 1 . . H
H17C 0.2612 0.2369 1.0159 0.063 Uiso calc R 1 . . H
C18 0.2104(2) 0.27934(14) 0.85172(11) 0.0266(6) Uani d . 1 . . C
C20 0.29244(19) 0.30193(15) 0.76732(11) 0.0273(6) Uani d . 1 . . C
H20 0.2634 0.2589 0.7506 0.033 Uiso calc R 1 . . H
C21 0.3939(2) 0.30823(16) 0.74620(12) 0.0331(7) Uani d . 1 . . C
H21A 0.4257 0.3463 0.7677 0.040 Uiso calc R 1 . . H
C22 0.3962(2) 0.33029(18) 0.68617(12) 0.0433(8) Uani d . 1 . . C
H22A 0.4623 0.3382 0.6754 0.052 Uiso calc R 1 . . H
H22B 0.3627 0.3760 0.6823 0.052 Uiso calc R 1 . . H
C23 0.4470(2) 0.23960(18) 0.75621(13) 0.0442(8) Uani d . 1 . . C
H23A 0.5114 0.2443 0.7426 0.066 Uiso calc R 1 . . H
H23B 0.4155 0.2007 0.7372 0.066 Uiso calc R 1 . . H
H23C 0.4485 0.2296 0.7954 0.066 Uiso calc R 1 . . H
C24 0.3518(3) 0.2762(2) 0.64624(15) 0.0645(11) Uani d . 1 . . C
H24A 0.3555 0.2947 0.6090 0.097 Uiso calc R 1 . . H
H24B 0.2859 0.2685 0.6560 0.097 Uiso calc R 1 . . H
H24C 0.3860 0.2312 0.6484 0.097 Uiso calc R 1 . . H
C25 0.2333(2) 0.36585(15) 0.75176(11) 0.0272(6) Uani d . 1 . . C
C27 0.20118(19) 0.49181(14) 0.76603(11) 0.0287(6) Uani d . 1 . . C
H27 0.2153 0.5028 0.7270 0.034 Uiso calc R 1 . . H
C28 0.2413(2) 0.55155(15) 0.80072(12) 0.0320(7) Uani d . 1 . . C
H28A 0.2269 0.5413 0.8394 0.038 Uiso calc R 1 . . H
H28B 0.2084 0.5960 0.7910 0.038 Uiso calc R 1 . . H
C29 0.3471(2) 0.56429(17) 0.79557(14) 0.0402(8) Uani d . 1 . . C
H29A 0.3799 0.5213 0.8099 0.048 Uiso calc R 1 . . H
C30 0.3780(2) 0.57473(18) 0.73701(15) 0.0478(8) Uani d . 1 . . C
H30A 0.4460 0.5824 0.7359 0.072 Uiso calc R 1 . . H
H30B 0.3458 0.6160 0.7216 0.072 Uiso calc R 1 . . H
H30C 0.3622 0.5325 0.7157 0.072 Uiso calc R 1 . . H
C31 0.3755(3) 0.62661(19) 0.83088(15) 0.0537(9) Uani d . 1 . . C
H31A 0.4432 0.6346 0.8275 0.081 Uiso calc R 1 . . H
H31B 0.3600 0.6164 0.8690 0.081 Uiso calc R 1 . . H
H31C 0.3416 0.6691 0.8190 0.081 Uiso calc R 1 . . H
C32 0.0946(2) 0.48769(14) 0.77236(11) 0.0287(6) Uani d . 1 . . C
C34 -0.03809(19) 0.43998(15) 0.82367(11) 0.0291(6) Uani d . 1 . . C
H34 -0.0700 0.4825 0.8079 0.035 Uiso calc R 1 . . H
C35 -0.0579(2) 0.43934(16) 0.88470(12) 0.0346(7) Uani d . 1 . . C
H35A -0.0363 0.4846 0.9008 0.041 Uiso calc R 1 . . H
H35B -0.1265 0.4357 0.8906 0.041 Uiso calc R 1 . . H
C36 -0.0820(2) 0.37418(15) 0.79773(12) 0.0318(7) Uani d . 1 . . C
C38 -0.0622(2) 0.26824(15) 0.74111(12) 0.0332(7) Uani d . 1 . . C
H38 -0.1145 0.2831 0.7165 0.040 Uiso calc R 1 . . H
C39 0.0164(2) 0.23866(16) 0.70610(12) 0.0350(7) Uani d . 1 . . C
H39A 0.0710 0.2291 0.7299 0.042 Uiso calc R 1 . . H
H39B 0.0355 0.2757 0.6798 0.042 Uiso calc R 1 . . H
C40 -0.0057(2) 0.17153(16) 0.67446(12) 0.0402(8) Uani d . 1 . . C
H40A -0.0275 0.1347 0.7009 0.048 Uiso calc R 1 . . H
C41 -0.0821(3) 0.1826(2) 0.63279(14) 0.0554(10) Uani d . 1 . . C
H41A -0.1391 0.1995 0.6510 0.083 Uiso calc R 1 . . H
H41B -0.0953 0.1377 0.6143 0.083 Uiso calc R 1 . . H
H41C -0.0615 0.2179 0.6060 0.083 Uiso calc R 1 . . H
C42 0.0838(3) 0.14466(19) 0.64743(15) 0.0570(10) Uani d . 1 . . C
H42A 0.0699 0.1014 0.6269 0.086 Uiso calc R 1 . . H
H42B 0.1309 0.1343 0.6754 0.086 Uiso calc R 1 . . H
H42C 0.1081 0.1810 0.6226 0.086 Uiso calc R 1 . . H
C43 -0.1007(2) 0.21293(15) 0.78120(12) 0.0315(7) Uani d . 1 . . C
C45 -0.0833(2) 0.15004(15) 0.86650(11) 0.0315(6) Uani d . 1 . . C
H45 -0.1305 0.1169 0.8503 0.038 Uiso calc R 1 . . H
C46 -0.1328(2) 0.19588(16) 0.90783(14) 0.0402(7) Uani d . 1 . . C
H46A -0.1883 0.2182 0.8907 0.048 Uiso calc R 1 . . H
H46B -0.1550 0.1659 0.9383 0.048 Uiso calc R 1 . . H
C47 -0.0055(2) 0.10588(15) 0.89238(12) 0.0319(7) Uani d . 1 . . C
C49 0.1411(2) 0.04152(15) 0.87763(13) 0.0402(8) Uani d D 1 . . C
H49 0.1158 0.0105 0.9072 0.048 Uiso calc R 1 A 1 H
C50 0.1880(4) -0.0109(3) 0.8397(2) 0.0389(16) Uiso d PD 0.564(7) B 1 C
H50 0.2485 -0.0265 0.8566 0.047 Uiso calc PR 0.564(7) B 1 H
C51 0.2091(4) 0.0265(3) 0.7883(2) 0.0401(16) Uiso d PD 0.564(7) B 1 C
H51A 0.1509 0.0490 0.7746 0.048 Uiso calc PR 0.564(7) B 1 H
H51B 0.2299 -0.0085 0.7608 0.048 Uiso calc PR 0.564(7) B 1 H
C52 0.1261(4) -0.0748(3) 0.8324(3) 0.0527(19) Uiso d PD 0.564(7) B 1 C
H52A 0.1563 -0.1081 0.8072 0.079 Uiso calc PR 0.564(7) B 1 H
H52B 0.0654 -0.0600 0.8174 0.079 Uiso calc PR 0.564(7) B 1 H
H52C 0.1164 -0.0979 0.8676 0.079 Uiso calc PR 0.564(7) B 1 H
C53A 0.2862(15) 0.0841(11) 0.7949(9) 0.027(6) Uiso d PD 0.1522(18) B 1 C
H53D 0.2992 0.1057 0.7594 0.040 Uiso calc PR 0.1522(18) B 1 H
H53E 0.3436 0.0623 0.8091 0.040 Uiso calc PR 0.1522(18) B 1 H
H53F 0.2643 0.1206 0.8203 0.040 Uiso calc PR 0.1522(18) B 1 H
C53 0.2610(8) 0.0956(5) 0.7892(4) 0.035(3) Uiso d PD 0.411(5) B 6 C
H53A 0.279(4) 0.108(2) 0.7516(11) 0.052 Uiso d PD 0.411(5) B 6 H
H53B 0.318(3) 0.092(3) 0.811(2) 0.052 Uiso d PD 0.411(5) B 6 H
H53C 0.220(3) 0.1339(18) 0.803(2) 0.052 Uiso d PD 0.411(5) B 6 H
C50B 0.1888(6) 0.0191(5) 0.8248(2) 0.060(3) Uiso d PD 0.436(7) B 2 C
H50B 0.1382 -0.0051 0.8036 0.072 Uiso calc PR 0.436(7) B 2 H
C51B 0.2662(7) -0.0369(5) 0.8300(4) 0.081(3) Uiso d PD 0.436(7) B 2 C
H51C 0.3079 -0.0220 0.8602 0.097 Uiso calc PR 0.436(7) B 2 H
H51D 0.2359 -0.0817 0.8414 0.097 Uiso calc PR 0.436(7) B 2 H
C52B 0.2265(12) 0.0770(9) 0.7856(6) 0.110(5) Uiso d PD 0.436(7) B 2 C
H52D 0.1767 0.1114 0.7781 0.165 Uiso calc PR 0.436(7) B 2 H
H52E 0.2468 0.0550 0.7515 0.165 Uiso calc PR 0.436(7) B 2 H
H52F 0.2799 0.1012 0.8026 0.165 Uiso calc PR 0.436(7) B 2 H
C53C 0.3275(14) -0.0534(11) 0.7821(7) 0.091(6) Uiso d PD 0.253(4) B 2 C
H53J 0.3734 -0.0896 0.7923 0.137 Uiso calc PR 0.253(4) B 2 H
H53K 0.3604 -0.0103 0.7706 0.137 Uiso calc PR 0.253(4) B 2 H
H53L 0.2887 -0.0709 0.7521 0.137 Uiso calc PR 0.253(4) B 2 H
C53B 0.227(2) -0.1031(12) 0.8587(12) 0.099(9) Uiso d PD 0.183(3) B 7 C
H53G 0.279(4) -0.131(6) 0.872(8) 0.149 Uiso d PD 0.183(3) B 7 H
H53H 0.192(13) -0.129(6) 0.831(3) 0.149 Uiso d PD 0.183(3) B 7 H
H53I 0.185(12) -0.091(3) 0.889(6) 0.149 Uiso d PD 0.183(3) B 7 H
C54 0.2083(2) 0.08940(15) 0.90773(12) 0.0332(7) Uani d . 1 B . C
C1' 0.5138(2) 0.25485(15) 0.92402(11) 0.0293(6) Uani d . 1 . . C
C2' 0.5279(2) 0.17942(15) 0.90517(12) 0.0340(7) Uani d . 1 . . C
H2'A 0.5920 0.1746 0.8900 0.041 Uiso calc R 1 . . H
H2'B 0.4827 0.1691 0.8756 0.041 Uiso calc R 1 . . H
C3' 0.5151(2) 0.12539(15) 0.95024(11) 0.0304(6) Uani d . 1 . . C
H3'A 0.4522 0.1327 0.9674 0.036 Uiso calc R 1 . . H
C4' 0.5204(2) 0.05014(16) 0.92806(13) 0.0415(8) Uani d . 1 . . C
H4'A 0.4772 0.0457 0.8967 0.050 Uiso calc R 1 . . H
H4'B 0.5849 0.0411 0.9147 0.050 Uiso calc R 1 . . H
C5' 0.4951(3) -0.00552(17) 0.97037(16) 0.0521(9) Uani d . 1 D . C
H5'A 0.4324 0.0054 0.9855 0.063 Uiso calc R 1 . . H
H5'B 0.5411 -0.0034 1.0006 0.063 Uiso calc R 1 . . H
C6' 0.4941(5) -0.0801(2) 0.9469(2) 0.1027(19) Uani d D 1 . . C
H6'A 0.5597 -0.0966 0.9430 0.123 Uiso calc R 1 C 3 H
H6'B 0.4660 -0.0784 0.9101 0.123 Uiso calc R 1 C 3 H
C7' 0.4401(10) -0.1339(5) 0.9812(4) 0.047(2) Uiso d PD 0.37 D 3 C
H7'A 0.4752 -0.1422 1.0154 0.056 Uiso calc PR 0.37 D 3 H
H7'B 0.3786 -0.1132 0.9910 0.056 Uiso calc PR 0.37 D 3 H
C8' 0.4234(9) -0.2051(5) 0.9535(5) 0.072(3) Uiso d PD 0.37 D 3 C
H8'A 0.3814 -0.1976 0.9220 0.086 Uiso calc PR 0.37 D 3 H
H8'B 0.4841 -0.2227 0.9393 0.086 Uiso calc PR 0.37 D 3 H
C9' 0.3810(11) -0.2617(8) 0.9894(7) 0.113(5) Uiso d PD 0.37 D 3 C
H9'A 0.4259 -0.2734 1.0188 0.135 Uiso calc PR 0.37 D 3 H
H9'B 0.3712 -0.3051 0.9675 0.135 Uiso calc PR 0.37 D 3 H
C10' 0.2869(11) -0.2396(13) 1.0150(7) 0.143(7) Uiso d PD 0.37 D 3 C
H10'A 0.2648 -0.2787 1.0386 0.172 Uiso calc PR 0.37 D 3 H
H10'B 0.2981 -0.1979 1.0386 0.172 Uiso calc PR 0.37 D 3 H
C11' 0.2101(11) -0.2215(11) 0.9759(7) 0.109(6) Uiso d PD 0.37 D 3 C
H11'A 0.2052 -0.2604 0.9490 0.131 Uiso calc PR 0.37 D 3 H
H11'B 0.2288 -0.1783 0.9558 0.131 Uiso calc PR 0.37 D 3 H
C12' 0.1103(13) -0.2086(13) 1.0005(9) 0.150(8) Uiso d PD 0.37 D 3 C
H12'A 0.0656 -0.1992 0.9710 0.225 Uiso calc PR 0.37 D 3 H
H12'B 0.1124 -0.1677 1.0251 0.225 Uiso calc PR 0.37 D 3 H
H12'C 0.0904 -0.2507 1.0208 0.225 Uiso calc PR 0.37 D 3 H
C7'A 0.4942(11) -0.1370(8) 0.9781(6) 0.065(4) Uiso d PD 0.30 D 4 C
H7'C 0.5273 -0.1293 1.0131 0.078 Uiso calc PR 0.30 D 4 H
H7'D 0.5202 -0.1791 0.9594 0.078 Uiso calc PR 0.30 D 4 H
C8'A 0.3888(10) -0.1410(7) 0.9849(6) 0.059(3) Uiso d PD 0.30 D 4 C
H8'C 0.3617 -0.0930 0.9805 0.071 Uiso calc PR 0.30 D 4 H
H8'D 0.3740 -0.1576 1.0222 0.071 Uiso calc PR 0.30 D 4 H
C9'A 0.3435(19) -0.1916(15) 0.9432(11) 0.149(11) Uiso d PD 0.30 D 4 C
H9'C 0.3896 -0.2056 0.9150 0.178 Uiso calc PR 0.30 D 4 H
H9'D 0.2893 -0.1687 0.9252 0.178 Uiso calc PR 0.30 D 4 H
C10'A 0.310(2) -0.2593(14) 0.978(2) 0.33(3) Uiso d PD 0.30 D 4 C
H10'C 0.2892 -0.2989 0.9542 0.398 Uiso calc PR 0.30 D 4 H
H10'D 0.3590 -0.2760 1.0034 0.398 Uiso calc PR 0.30 D 4 H
C11'A 0.2287(16) -0.2222(11) 1.0064(8) 0.096(6) Uiso d PD 0.30 D 4 C
H11'C 0.2528 -0.1914 1.0359 0.115 Uiso calc PR 0.30 D 4 H
H11'D 0.1860 -0.2578 1.0226 0.115 Uiso calc PR 0.30 D 4 H
C12'A 0.174(2) -0.1763(16) 0.9631(12) 0.162(11) Uiso d PD 0.30 D 4 C
H12'D 0.1177 -0.1563 0.9798 0.243 Uiso calc PR 0.30 D 4 H
H12'E 0.1565 -0.2062 0.9321 0.243 Uiso calc PR 0.30 D 4 H
H12'F 0.2149 -0.1377 0.9503 0.243 Uiso calc PR 0.30 D 4 H
C7'B 0.4140(10) -0.0977(6) 0.9184(6) 0.070(3) Uiso d PD 0.33 D 5 C
H7'E 0.4206 -0.0801 0.8807 0.084 Uiso calc PR 0.33 D 5 H
H7'F 0.3602 -0.0726 0.9351 0.084 Uiso calc PR 0.33 D 5 H
C8'B 0.3911(13) -0.1766(8) 0.9163(7) 0.104(5) Uiso d PD 0.33 D 5 C
H8'E 0.4509 -0.2032 0.9152 0.125 Uiso calc PR 0.33 D 5 H
H8'F 0.3575 -0.1862 0.8818 0.125 Uiso calc PR 0.33 D 5 H
C9'B 0.3317(13) -0.2057(14) 0.9635(10) 0.151(10) Uiso d PD 0.33 D 5 C
H9'E 0.3549 -0.1880 0.9990 0.181 Uiso calc PR 0.33 D 5 H
H9'F 0.3324 -0.2582 0.9639 0.181 Uiso calc PR 0.33 D 5 H
C10'B 0.2292(8) -0.1762(7) 0.9508(5) 0.060(3) Uiso d PD 0.33 D 5 C
H10'E 0.2291 -0.1238 0.9511 0.072 Uiso calc PR 0.33 D 5 H
H10'F 0.2077 -0.1926 0.9146 0.072 Uiso calc PR 0.33 D 5 H
C11'B 0.1645(10) -0.2052(8) 0.9958(6) 0.074(4) Uiso d PD 0.33 D 5 C
H11'E 0.1925 -0.1941 1.0317 0.089 Uiso calc PR 0.33 D 5 H
H11'F 0.1611 -0.2574 0.9924 0.089 Uiso calc PR 0.33 D 5 H
C12'B 0.0630(8) -0.1743(7) 0.9937(5) 0.063(3) Uiso d PD 0.33 D 5 C
H12'G 0.0253 -0.1951 1.0230 0.095 Uiso calc PR 0.33 D 5 H
H12'H 0.0343 -0.1857 0.9585 0.095 Uiso calc PR 0.33 D 5 H
H12'I 0.0654 -0.1227 0.9983 0.095 Uiso calc PR 0.33 D 5 H

loop_
_atom_site_aniso_label
_atom_site_aniso_U_11
_atom_site_aniso_U_22
_atom_site_aniso_U_33
_atom_site_aniso_U_12
_atom_site_aniso_U_13
_atom_site_aniso_U_23
O7 0.0294(10) 0.0363(11) 0.0217(10) -0.0022(8) -0.0028(9) 0.0018(8)
O12A 0.0836(19) 0.0794(18) 0.0351(13) -0.0375(16) 0.0123(14) -0.0148(13)
O12B 0.0822(19) 0.0721(17) 0.0430(14) -0.0398(15) 0.0214(14) -0.0265(13)
O13 0.0269(10) 0.0395(11) 0.0277(10) 0.0019(9) -0.0042(9) -0.0009(9)
O16 0.0321(10) 0.0265(10) 0.0326(10) -0.0013(8) -0.0030(9) -0.0012(8)
O18 0.0284(11) 0.0361(11) 0.0265(10) -0.0055(8) -0.0026(9) 0.0007(8)
O25 0.0346(11) 0.0385(11) 0.0262(10) -0.0053(9) -0.0059(10) 0.0064(8)
O32 0.0340(11) 0.0371(11) 0.0327(11) 0.0013(9) -0.0071(10) 0.0091(9)
O35 0.0342(11) 0.0394(12) 0.0353(11) -0.0071(9) -0.0045(10) 0.0082(9)
O36 0.0299(12) 0.0565(14) 0.0561(14) -0.0097(10) 0.0073(11) -0.0150(12)
O43 0.0289(11) 0.0369(11) 0.0412(12) -0.0064(9) -0.0041(10) -0.0063(9)
O46 0.0650(15) 0.0365(11) 0.0237(10) -0.0062(11) 0.0019(11) 0.0014(9)
O47 0.0438(13) 0.0537(13) 0.0246(11) -0.0079(10) 0.0041(10) 0.0031(9)
O54 0.0557(14) 0.0388(12) 0.0568(14) 0.0100(11) -0.0193(13) 0.0018(11)
O1' 0.0323(11) 0.0341(10) 0.0246(10) 0.0035(8) 0.0027(9) 0.0045(8)
O3' 0.0323(11) 0.0424(11) 0.0278(10) -0.0016(9) -0.0039(9) -0.0003(9)
O99 0.0338(12) 0.0512(14) 0.0607(15) -0.0083(10) 0.0152(12) -0.0167(12)
N1 0.0282(12) 0.0356(13) 0.0268(12) 0.0027(10) 0.0042(11) 0.0020(10)
N8 0.0251(12) 0.0319(12) 0.0209(11) 0.0002(10) -0.0030(10) -0.0012(10)
N14 0.0259(12) 0.0291(12) 0.0226(11) -0.0011(10) -0.0032(10) 0.0008(9)
N19 0.0232(12) 0.0309(12) 0.0224(12) 0.0004(9) 0.0001(10) 0.0006(9)
N26 0.0286(12) 0.0306(12) 0.0250(12) 0.0003(10) -0.0029(10) 0.0016(10)
N33 0.0261(12) 0.0301(12) 0.0268(12) 0.0018(10) -0.0026(11) 0.0048(10)
N37 0.0278(13) 0.0351(13) 0.0321(13) -0.0038(10) 0.0008(11) -0.0018(11)
N44 0.0273(12) 0.0411(13) 0.0266(13) -0.0080(11) -0.0003(11) 0.0007(10)
N48 0.0394(14) 0.0345(13) 0.0249(12) -0.0055(11) 0.0001(12) -0.0044(10)
C2 0.0243(14) 0.0326(14) 0.0249(14) 0.0022(11) -0.0009(13) 0.0012(12)
C3 0.0284(16) 0.0438(17) 0.0384(17) -0.0012(13) 0.0054(14) 0.0038(14)
C4 0.0421(18) 0.0403(17) 0.050(2) -0.0037(14) 0.0077(17) 0.0067(15)
C5 0.089(3) 0.051(2) 0.067(3) -0.027(2) -0.013(2) 0.0015(19)
C6 0.055(2) 0.053(2) 0.077(3) -0.0050(18) 0.019(2) 0.017(2)
C7 0.0292(15) 0.0277(14) 0.0261(15) -0.0059(11) -0.0003(14) 0.0019(12)
C9 0.0279(14) 0.0290(14) 0.0278(15) 0.0003(12) -0.0038(13) 0.0039(11)
C10 0.0341(16) 0.0328(15) 0.0274(15) 0.0004(13) 0.0000(14) -0.0014(12)
C11 0.0422(18) 0.0355(16) 0.0352(17) -0.0014(14) 0.0043(15) -0.0065(13)
C12 0.0384(17) 0.0473(18) 0.0348(17) -0.0057(15) 0.0055(16) -0.0088(15)
C13 0.0263(15) 0.0370(15) 0.0143(13) 0.0037(12) 0.0021(12) 0.0022(11)
C15 0.0256(14) 0.0318(15) 0.0226(14) -0.0024(11) 0.0016(12) 0.0020(11)
C16 0.0295(15) 0.0303(14) 0.0257(14) -0.0049(12) -0.0024(13) -0.0008(12)
C17 0.053(2) 0.0434(18) 0.0307(16) -0.0132(16) -0.0042(16) 0.0055(14)
C18 0.0306(15) 0.0255(14) 0.0238(14) 0.0021(11) -0.0008(14) -0.0002(11)
C20 0.0300(15) 0.0315(14) 0.0204(14) 0.0020(12) 0.0006(12) -0.0008(11)
C21 0.0288(16) 0.0426(17) 0.0280(15) -0.0003(13) 0.0064(13) -0.0004(13)
C22 0.0405(18) 0.053(2) 0.0363(18) 0.0022(15) 0.0143(15) 0.0074(15)
C23 0.0400(18) 0.056(2) 0.0366(17) 0.0089(16) 0.0062(15) 0.0014(15)
C24 0.073(3) 0.085(3) 0.036(2) 0.003(2) 0.007(2) -0.0042(19)
C25 0.0279(15) 0.0361(15) 0.0177(13) -0.0027(12) 0.0034(13) 0.0041(11)
C27 0.0306(16) 0.0283(14) 0.0271(15) 0.0004(12) -0.0002(13) 0.0073(11)
C28 0.0363(16) 0.0290(15) 0.0307(15) -0.0022(12) -0.0019(14) 0.0067(12)
C29 0.0323(16) 0.0361(16) 0.052(2) -0.0062(13) -0.0068(15) 0.0114(15)
C30 0.0380(18) 0.0411(18) 0.064(2) -0.0031(14) 0.0053(18) 0.0063(16)
C31 0.049(2) 0.051(2) 0.061(2) -0.0194(17) -0.0032(19) 0.0041(18)
C32 0.0328(15) 0.0275(14) 0.0257(15) 0.0014(12) -0.0035(13) -0.0025(12)
C34 0.0260(15) 0.0301(14) 0.0313(15) 0.0020(11) -0.0013(13) 0.0032(12)
C35 0.0331(16) 0.0362(16) 0.0345(16) -0.0003(13) 0.0004(14) 0.0026(13)
C36 0.0309(16) 0.0351(15) 0.0295(15) -0.0053(13) -0.0010(14) 0.0039(13)
C38 0.0337(16) 0.0367(16) 0.0292(15) -0.0082(13) -0.0057(14) -0.0017(12)
C39 0.0382(17) 0.0371(16) 0.0298(15) -0.0058(13) 0.0003(14) 0.0011(13)
C40 0.054(2) 0.0374(17) 0.0296(16) -0.0124(15) 0.0058(16) 0.0004(13)
C41 0.068(2) 0.063(2) 0.0351(18) -0.019(2) -0.0015(18) -0.0078(17)
C42 0.077(3) 0.046(2) 0.049(2) -0.0094(19) 0.017(2) -0.0117(17)
C43 0.0318(16) 0.0344(15) 0.0284(15) -0.0010(13) 0.0010(14) -0.0073(12)
C45 0.0318(16) 0.0368(16) 0.0258(14) -0.0096(13) 0.0023(13) -0.0003(12)
C46 0.0426(18) 0.0350(16) 0.0430(18) -0.0059(14) 0.0102(16) 0.0009(14)
C47 0.0347(17) 0.0336(15) 0.0276(16) -0.0102(13) 0.0024(14) -0.0015(12)
C49 0.0382(18) 0.0341(16) 0.0484(19) -0.0013(14) -0.0018(16) -0.0010(14)
C54 0.0429(18) 0.0308(16) 0.0259(15) 0.0030(13) 0.0017(15) 0.0034(12)
C1' 0.0293(15) 0.0383(16) 0.0204(14) 0.0060(13) -0.0060(14) 0.0021(12)
C2' 0.0390(17) 0.0361(16) 0.0269(15) 0.0045(13) -0.0021(14) 0.0002(12)
C3' 0.0293(15) 0.0323(15) 0.0297(15) 0.0025(12) -0.0060(13) -0.0018(12)
C4' 0.0456(19) 0.0380(17) 0.0410(18) 0.0012(14) -0.0079(16) -0.0051(14)
C5' 0.061(2) 0.0324(17) 0.063(2) -0.0001(16) -0.002(2) 0.0013(16)
C6' 0.158(5) 0.034(2) 0.116(4) -0.002(3) -0.014(4) 0.000(2)

loop_
_atom_type_symbol
_atom_type_description
_atom_type_scat_dispersion_real
_atom_type_scat_dispersion_imag
_atom_type_scat_source
C C 0.0181 0.0091 'International Tables Vol C Tables 4.2.6.8 and 6.1.1.4'
H H 0.0000 0.0000 'International Tables Vol C Tables 4.2.6.8 and 6.1.1.4'
N N 0.0311 0.0180 'International Tables Vol C Tables 4.2.6.8 and 6.1.1.4'
O O 0.0492 0.0322 'International Tables Vol C Tables 4.2.6.8 and 6.1.1.4'

loop_
_geom_angle_atom_site_label_1
_geom_angle_atom_site_label_2
_geom_angle_atom_site_label_3
_geom_angle
C12 O12B H12B 109.5
C54 O16 C16 117.3(2)
C35 O35 H35 109.5
C46 O46 H46 109.5
C3' O3' H3'O 109.5
H99A O99 H99B 101
C1' N1 C2 120.9(2)
C1' N1 H1 119.5
C2 N1 H1 119.5
C7 N8 C9 119.9(2)
C7 N8 H8 120.1
C9 N8 H8 120.1
C13 N14 C15 119.5(2)
C13 N14 H14 120.2
C15 N14 H14 120.2
C18 N19 C20 119.1(2)
C18 N19 H19 120.4
C20 N19 H19 120.4
C25 N26 C27 121.9(2)
C25 N26 H26 119.0
C27 N26 H26 119.0
C32 N33 C34 121.9(2)
C32 N33 H33 119.0
C34 N33 H33 119.0
C36 N37 C38 123.0(2)
C36 N37 H37 118.5
C38 N37 H37 118.5
C43 N44 C45 120.0(2)
C43 N44 H44 120.0
C45 N44 H44 120.0
C47 N48 C49 122.6(2)
C47 N48 H48 118.7
C49 N48 H48 118.7
N1 C2 C3 110.3(2)
N1 C2 C7 109.6(2)
C3 C2 C7 109.5(2)
N1 C2 H2 109.1
C3 C2 H2 109.1
C7 C2 H2 109.1
C2 C3 C4 114.0(2)
C2 C3 H3A 108.7
C4 C3 H3A 108.7
C2 C3 H3B 108.7
C4 C3 H3B 108.7
H3A C3 H3B 107.6
C6 C4 C5 111.4(3)
C6 C4 C3 110.5(3)
C5 C4 C3 111.1(3)
C6 C4 H4A 107.9
C5 C4 H4A 107.9
C3 C4 H4A 107.9
C4 C5 H5A 109.5
C4 C5 H5B 109.5
H5A C5 H5B 109.5
C4 C5 H5C 109.5
H5A C5 H5C 109.5
H5B C5 H5C 109.5
C4 C6 H6A 109.5
C4 C6 H6B 109.5
H6A C6 H6B 109.5
C4 C6 H6C 109.5
H6A C6 H6C 109.5
H6B C6 H6C 109.5
O7 C7 N8 122.7(3)
O7 C7 C2 121.8(3)
N8 C7 C2 115.5(2)
N8 C9 C10 111.1(2)
N8 C9 C13 111.7(2)
C10 C9 C13 110.3(2)
N8 C9 H9 107.9
C10 C9 H9 107.9
C13 C9 H9 107.9
C9 C10 C11 113.5(2)
C9 C10 H10A 108.9
C11 C10 H10A 108.9
C9 C10 H10B 108.9
C11 C10 H10B 108.9
H10A C10 H10B 107.7
C12 C11 C10 112.0(3)
C12 C11 H11A 109.2
C10 C11 H11A 109.2
C12 C11 H11B 109.2
C10 C11 H11B 109.2
H11A C11 H11B 107.9
O12A C12 O12B 122.5(3)
O12A C12 C11 125.6(3)
O12B C12 C11 111.9(3)
O13 C13 N14 122.9(3)
O13 C13 C9 119.3(2)
N14 C13 C9 117.8(2)
N14 C15 C18 112.3(2)
N14 C15 C16 108.4(2)
C18 C15 C16 111.0(2)
N14 C15 H15 108.4
C18 C15 H15 108.4
C16 C15 H15 108.4
O16 C16 C17 109.9(2)
O16 C16 C15 103.8(2)
C17 C16 C15 112.2(2)
O16 C16 H16 110.3
C17 C16 H16 110.3
C15 C16 H16 110.3
C16 C17 H17A 109.5
C16 C17 H17B 109.5
H17A C17 H17B 109.5
C16 C17 H17C 109.5
H17A C17 H17C 109.5
H17B C17 H17C 109.5
O18 C18 N19 121.8(2)
O18 C18 C15 120.9(2)
N19 C18 C15 117.3(2)
N19 C20 C25 109.8(2)
N19 C20 C21 110.4(2)
C25 C20 C21 112.0(2)
N19 C20 H20 108.2
C25 C20 H20 108.2
C21 C20 H20 108.2
C23 C21 C22 112.1(3)
C23 C21 C20 110.3(3)
C22 C21 C20 111.4(2)
C23 C21 H21A 107.6
C22 C21 H21A 107.6
C20 C21 H21A 107.6
C21 C22 C24 114.9(3)
C21 C22 H22A 108.5
C24 C22 H22A 108.5
C21 C22 H22B 108.5
C24 C22 H22B 108.5
H22A C22 H22B 107.5
C21 C23 H23A 109.5
C21 C23 H23B 109.5
H23A C23 H23B 109.5
C21 C23 H23C 109.5
H23A C23 H23C 109.5
H23B C23 H23C 109.5
C22 C24 H24A 109.5
C22 C24 H24B 109.5
H24A C24 H24B 109.5
C22 C24 H24C 109.5
H24A C24 H24C 109.5
H24B C24 H24C 109.5
O25 C25 N26 121.7(3)
O25 C25 C20 121.5(3)
N26 C25 C20 116.8(2)
N26 C27 C28 109.4(2)
N26 C27 C32 112.9(2)
C28 C27 C32 110.7(2)
N26 C27 H27 107.9
C28 C27 H27 107.9
C32 C27 H27 107.9
C27 C28 C29 116.1(3)
C27 C28 H28A 108.3
C29 C28 H28A 108.3
C27 C28 H28B 108.3
C29 C28 H28B 108.3
H28A C28 H28B 107.4
C31 C29 C30 111.4(3)
C31 C29 C28 109.7(3)
C30 C29 C28 112.6(3)
C31 C29 H29A 107.7
C30 C29 H29A 107.7
C28 C29 H29A 107.7
C29 C30 H30A 109.5
C29 C30 H30B 109.5
H30A C30 H30B 109.5
C29 C30 H30C 109.5
H30A C30 H30C 109.5
H30B C30 H30C 109.5
C29 C31 H31A 109.5
C29 C31 H31B 109.5
H31A C31 H31B 109.5
C29 C31 H31C 109.5
H31A C31 H31C 109.5
H31B C31 H31C 109.5
O32 C32 N33 122.8(3)
O32 C32 C27 120.3(3)
N33 C32 C27 116.9(2)
N33 C34 C35 111.1(2)
N33 C34 C36 113.4(2)
C35 C34 C36 109.1(2)
N33 C34 H34 107.7
C35 C34 H34 107.7
C36 C34 H34 107.7
O35 C35 C34 112.5(2)
O35 C35 H35A 109.1
C34 C35 H35A 109.1
O35 C35 H35B 109.1
C34 C35 H35B 109.1
H35A C35 H35B 107.8
O36 C36 N37 123.8(3)
O36 C36 C34 117.9(3)
N37 C36 C34 118.3(2)
N37 C38 C39 108.4(2)
N37 C38 C43 111.7(2)
C39 C38 C43 112.1(2)
N37 C38 H38 108.1
C39 C38 H38 108.1
C43 C38 H38 108.1
C38 C39 C40 116.3(3)
C38 C39 H39A 108.2
C40 C39 H39A 108.2
C38 C39 H39B 108.2
C40 C39 H39B 108.2
H39A C39 H39B 107.4
C41 C40 C39 112.4(3)
C41 C40 C42 110.7(3)
C39 C40 C42 109.1(3)
C41 C40 H40A 108.2
C39 C40 H40A 108.2
C42 C40 H40A 108.2
C40 C41 H41A 109.5
C40 C41 H41B 109.5
H41A C41 H41B 109.5
C40 C41 H41C 109.5
H41A C41 H41C 109.5
H41B C41 H41C 109.5
C40 C42 H42A 109.5
C40 C42 H42B 109.5
H42A C42 H42B 109.5
C40 C42 H42C 109.5
H42A C42 H42C 109.5
H42B C42 H42C 109.5
O43 C43 N44 123.3(3)
O43 C43 C38 119.4(3)
N44 C43 C38 117.3(2)
N44 C45 C46 109.5(2)
N44 C45 C47 110.9(2)
C46 C45 C47 111.9(2)
N44 C45 H45 108.2
C46 C45 H45 108.2
C47 C45 H45 108.2
O46 C46 C45 111.6(2)
O46 C46 H46A 109.3
C45 C46 H46A 109.3
O46 C46 H46B 109.3
C45 C46 H46B 109.3
H46A C46 H46B 108.0
O47 C47 N48 121.9(3)
O47 C47 C45 121.7(3)
N48 C47 C45 116.4(3)
N48 C49 C54 112.7(2)
N48 C49 C50 118.4(3)
C54 C49 C50 114.3(3)
N48 C49 C50B 102.8(4)
C54 C49 C50B 107.4(4)
N48 C49 H49 102.9
C54 C49 H49 102.9
C50 C49 H49 102.9
C50B C49 H49 128.0
C51 C50 C52 113.5(5)
C51 C50 C49 107.7(4)
C52 C50 C49 109.8(4)
C51 C50 H50 108.6
C52 C50 H50 108.6
C49 C50 H50 108.6
C50 C51 C53A 112.8(9)
C50 C51 H51A 109.0
C53A C51 H51A 109.0
C50 C51 H51B 109.0
C53A C51 H51B 109.0
H51A C51 H51B 107.8
C50 C52 H52A 109.5
C50 C52 H52B 109.5
H52A C52 H52B 109.5
C50 C52 H52C 109.5
H52A C52 H52C 109.5
H52B C52 H52C 109.5
C50 C52 H53H 102(3)
C51 C53A H53D 109.5
C51 C53A H53E 109.5
H53D C53A H53E 109.5
C51 C53A H53F 109.5
H53D C53A H53F 109.5
H53E C53A H53F 109.5
C51 C53A H53A 96(3)
H53E C53A H53A 124.2
H53F C53A H53A 106.7
C51 C53A H53B 139(6)
H53D C53A H53B 109.7
H53A C53A H53B 124(5)
H53B C53A H53C 103(5)
H53A C53 H53B 109(2)
H53A C53 H53C 108(2)
H53B C53 H53C 110(2)
C49 C50B C51B 116.2(7)
C49 C50B C52B 119.1(8)
C51B C50B C52B 106.8(8)
C49 C50B H50B 104.4
C51B C50B H50B 104.4
C52B C50B H50B 104.4
C53C C51B C50B 119.8(11)
C53C C51B H51C 107.4
C50B C51B H51C 107.4
C53C C51B H51D 107.4
C50B C51B H51D 107.4
H51C C51B H51D 106.9
C50B C52B H53A 160(3)
C50B C52B H53B 100(2)
C50B C52B H53C 113(3)
C50B C52B H52D 109.5
H53B C52B H52D 126.2
C50B C52B H52E 109.5
H53B C52B H52E 100.9
H53C C52B H52E 137.3
H52D C52B H52E 109.5
C50B C52B H52F 109.5
H52D C52B H52F 109.5
H52E C52B H52F 109.5
C51B C53C H53J 109.5
C51B C53C H53K 109.5
H53J C53C H53K 109.5
C51B C53C H53L 109.5
H53J C53C H53L 109.5
H53K C53C H53L 109.5
H53G C53B H53H 110(3)
H53G C53B H53I 111(3)
H53H C53B H53I 110(3)
O54 C54 O16 124.2(3)
O54 C54 C49 122.6(3)
O16 C54 C49 113.2(3)
O1' C1' N1 121.4(3)
O1' C1' C2' 121.5(3)
N1 C1' C2' 117.1(3)
C1' C2' C3' 113.2(2)
C1' C2' H2'A 108.9
C3' C2' H2'A 108.9
C1' C2' H2'B 108.9
C3' C2' H2'B 108.9
H2'A C2' H2'B 107.7
O3' C3' C2' 107.6(2)
O3' C3' C4' 111.4(2)
C2' C3' C4' 111.1(2)
O3' C3' H3'A 108.9
C2' C3' H3'A 108.9
C4' C3' H3'A 108.9
C5' C4' C3' 112.8(3)
C5' C4' H4'A 109.0
C3' C4' H4'A 109.0
C5' C4' H4'B 109.0
C3' C4' H4'B 109.0
H4'A C4' H4'B 107.8
C4' C5' C6' 112.5(4)
C4' C5' H5'A 109.1
C6' C5' H5'A 109.1
C4' C5' H5'B 109.1
C6' C5' H5'B 109.1
H5'A C5' H5'B 107.8
C7'A C6' C5' 122.3(8)
C7'B C6' C5' 115.0(7)
C5' C6' C7' 114.3(5)
C5' C6' H6'A 108.7
C7' C6' H6'A 108.7
C7'A C6' H6'B 123.8
C5' C6' H6'B 108.7
C7' C6' H6'B 108.7
H6'A C6' H6'B 107.6
C8' C7' C6' 114.8(8)
C8' C7' H7'A 108.6
C6' C7' H7'A 108.6
C8' C7' H7'B 108.6
C6' C7' H7'B 108.6
H7'A C7' H7'B 107.5
C9' C8' C7' 115.3(10)
C9' C8' H8'A 108.5
C7' C8' H8'A 108.5
C9' C8' H8'B 108.5
C7' C8' H8'B 108.5
H8'A C8' H8'B 107.5
C8' C9' C10' 113.2(12)
C8' C9' H9'A 108.9
C10' C9' H9'A 108.9
C8' C9' H9'B 108.9
C10' C9' H9'B 108.9
H9'A C9' H9'B 107.7
C11' C10' C9' 115.9(13)
C11' C10' H10'A 108.3
C9' C10' H10'A 108.3
C11' C10' H10'B 108.3
C9' C10' H10'B 108.3
H10'A C10' H10'B 107.4
C10' C11' C12' 116.9(14)
C10' C11' H11'A 108.1
C12' C11' H11'A 108.1
C10' C11' H11'B 108.1
C12' C11' H11'B 108.1
H11'A C11' H11'B 107.3
C11' C12' H12'A 109.5
C11' C12' H12'B 109.5
H12'A C12' H12'B 109.5
C11' C12' H12'C 109.5
H12'A C12' H12'C 109.5
H12'B C12' H12'C 109.5
C6' C7'A C8'A 96.0(12)
C6' C7'A H7'C 112.6
C8'A C7'A H7'C 112.6
C6' C7'A H7'D 112.6
C8'A C7'A H7'D 112.6
H7'C C7'A H7'D 110.1
C7'A C8'A C9'A 111.8(14)
C7'A C8'A H8'C 109.2
C9'A C8'A H8'C 109.2
C7'A C8'A H8'D 109.2
C9'A C8'A H8'D 109.2
H8'C C8'A H8'D 107.9
C8'A C9'A C10'A 105.4(19)
C8'A C9'A H9'C 110.7
C10'A C9'A H9'C 110.7
C8'A C9'A H9'D 110.7
C10'A C9'A H9'D 110.7
H9'C C9'A H9'D 108.8
C11'A C10'A C9'A 95.9(16)
C11'A C10'A H10'C 112.6
C9'A C10'A H10'C 112.6
C11'A C10'A H10'D 112.6
C9'A C10'A H10'D 112.6
H10'C C10'A H10'D 110.1
C10'A C11'A C12'A 108.3(18)
C10'A C11'A H11'C 110.0
C12'A C11'A H11'C 110.0
C10'A C11'A H11'D 110.0
C12'A C11'A H11'D 110.0
H11'C C11'A H11'D 108.4
C11'A C12'A H12'D 109.5
C11'A C12'A H12'E 109.5
H12'D C12'A H12'E 109.5
C11'A C12'A H12'F 109.5
H12'D C12'A H12'F 109.5
H12'E C12'A H12'F 109.5
C6' C7'B C8'B 115.4(12)
C6' C7'B H7'E 108.4
C8'B C7'B H7'E 108.4
C6' C7'B H7'F 108.4
C8'B C7'B H7'F 108.4
H7'E C7'B H7'F 107.5
C7'B C8'B C9'B 116.2(15)
C7'B C8'B H8'E 108.2
C9'B C8'B H8'E 108.2
C7'B C8'B H8'F 108.2
C9'B C8'B H8'F 108.2
H8'E C8'B H8'F 107.4
C8'B C9'B C10'B 103.4(15)
C8'B C9'B H9'E 111.1
C10'B C9'B H9'E 111.1
C8'B C9'B H9'F 111.1
C10'B C9'B H9'F 111.1
H9'E C9'B H9'F 109.0
C11'B C10'B C9'B 106.5(11)
C11'B C10'B H10'E 110.4
C9'B C10'B H10'E 110.4
C11'B C10'B H10'F 110.4
C9'B C10'B H10'F 110.4
H10'E C10'B H10'F 108.6
C10'B C11'B C12'B 113.5(12)
C10'B C11'B H11'E 108.9
C12'B C11'B H11'E 108.9
C10'B C11'B H11'F 108.9
C12'B C11'B H11'F 108.9
H11'E C11'B H11'F 107.7
C11'B C12'B H12'G 109.5
C11'B C12'B H12'H 109.5
H12'G C12'B H12'H 109.5
C11'B C12'B H12'I 109.5
H12'G C12'B H12'I 109.5
H12'H C12'B H12'I 109.5

loop_
_geom_bond_atom_site_label_1
_geom_bond_atom_site_label_2
_geom_bond_site_symmetry_2
_geom_bond_distance
_geom_bond_publ_flag
O7 C7 . 1.230(3) ?
O12A C12 . 1.197(4) ?
O12B C12 . 1.326(4) ?
O12B H12B . 0.8400 ?
O13 C13 . 1.223(3) ?
O16 C54 . 1.334(3) ?
O16 C16 . 1.448(3) ?
O18 C18 . 1.233(3) ?
O25 C25 . 1.235(3) ?
O32 C32 . 1.223(3) ?
O35 C35 . 1.410(4) ?
O35 H35 . 0.8400 ?
O36 C36 . 1.238(3) ?
O43 C43 . 1.233(3) ?
O46 C46 . 1.430(4) ?
O46 H46 . 0.8400 ?
O47 C47 . 1.232(3) ?
O54 C54 . 1.200(4) ?
O1' C1' . 1.235(3) ?
O3' C3' . 1.417(3) ?
O3' H3'O . 0.8400 ?
O99 H99A . 0.851 ?
O99 H99B . 0.872 ?
N1 C1' . 1.329(4) ?
N1 C2 . 1.460(4) ?
N1 H1 . 0.8800 ?
N8 C7 . 1.340(4) ?
N8 C9 . 1.458(4) ?
N8 H8 . 0.8800 ?
N14 C13 . 1.346(4) ?
N14 C15 . 1.455(3) ?
N14 H14 . 0.8800 ?
N19 C18 . 1.343(4) ?
N19 C20 . 1.460(3) ?
N19 H19 . 0.8800 ?
N26 C25 . 1.337(4) ?
N26 C27 . 1.459(3) ?
N26 H26 . 0.8800 ?
N33 C32 . 1.348(4) ?
N33 C34 . 1.447(4) ?
N33 H33 . 0.8800 ?
N37 C36 . 1.323(4) ?
N37 C38 . 1.466(4) ?
N37 H37 . 0.8800 ?
N44 C43 . 1.328(4) ?
N44 C45 . 1.465(4) ?
N44 H44 . 0.8800 ?
N48 C47 . 1.333(4) ?
N48 C49 . 1.451(4) ?
N48 H48 . 0.8800 ?
C2 C3 . 1.515(4) ?
C2 C7 . 1.525(4) ?
C2 H2 . 1.0000 ?
C3 C4 . 1.529(5) ?
C3 H3A . 0.9900 ?
C3 H3B . 0.9900 ?
C4 C6 . 1.508(5) ?
C4 C5 . 1.517(5) ?
C4 H4A . 1.0000 ?
C5 H5A . 0.9800 ?
C5 H5B . 0.9800 ?
C5 H5C . 0.9800 ?
C6 H6A . 0.9800 ?
C6 H6B . 0.9800 ?
C6 H6C . 0.9800 ?
C9 C10 . 1.521(4) ?
C9 C13 . 1.522(4) ?
C9 H9 . 1.0000 ?
C10 C11 . 1.525(4) ?
C10 H10A . 0.9900 ?
C10 H10B . 0.9900 ?
C11 C12 . 1.493(4) ?
C11 H11A . 0.9900 ?
C11 H11B . 0.9900 ?
C15 C18 . 1.525(4) ?
C15 C16 . 1.532(4) ?
C15 H15 . 1.0000 ?
C16 C17 . 1.511(4) ?
C16 H16 . 1.0000 ?
C17 H17A . 0.9800 ?
C17 H17B . 0.9800 ?
C17 H17C . 0.9800 ?
C20 C25 . 1.520(4) ?
C20 C21 . 1.540(4) ?
C20 H20 . 1.0000 ?
C21 C23 . 1.520(4) ?
C21 C22 . 1.532(4) ?
C21 H21A . 1.0000 ?
C22 C24 . 1.550(5) ?
C22 H22A . 0.9900 ?
C22 H22B . 0.9900 ?
C23 H23A . 0.9800 ?
C23 H23B . 0.9800 ?
C23 H23C . 0.9800 ?
C24 H24A . 0.9800 ?
C24 H24B . 0.9800 ?
C24 H24C . 0.9800 ?
C27 C28 . 1.524(4) ?
C27 C32 . 1.528(4) ?
C27 H27 . 1.0000 ?
C28 C29 . 1.531(4) ?
C28 H28A . 0.9900 ?
C28 H28B . 0.9900 ?
C29 C31 . 1.516(5) ?
C29 C30 . 1.517(5) ?
C29 H29A . 1.0000 ?
C30 H30A . 0.9800 ?
C30 H30B . 0.9800 ?
C30 H30C . 0.9800 ?
C31 H31A . 0.9800 ?
C31 H31B . 0.9800 ?
C31 H31C . 0.9800 ?
C34 C35 . 1.525(4) ?
C34 C36 . 1.529(4) ?
C34 H34 . 1.0000 ?
C35 H35A . 0.9900 ?
C35 H35B . 0.9900 ?
C38 C39 . 1.518(4) ?
C38 C43 . 1.536(4) ?
C38 H38 . 1.0000 ?
C39 C40 . 1.519(4) ?
C39 H39A . 0.9900 ?
C39 H39B . 0.9900 ?
C40 C41 . 1.509(5) ?
C40 C42 . 1.523(5) ?
C40 H40A . 1.0000 ?
C41 H41A . 0.9800 ?
C41 H41B . 0.9800 ?
C41 H41C . 0.9800 ?
C42 H42A . 0.9800 ?
C42 H42B . 0.9800 ?
C42 H42C . 0.9800 ?
C45 C46 . 1.508(4) ?
C45 C47 . 1.526(4) ?
C45 H45 . 1.0000 ?
C46 H46A . 0.9900 ?
C46 H46B . 0.9900 ?
C49 C54 . 1.510(4) ?
C49 C50 . 1.513(2) ?
C49 C50B . 1.525(2) ?
C49 H49 . 1.0000 ?
C50 C51 . 1.477(8) ?
C50 C52 . 1.505(8) ?
C50 H50 . 1.0000 ?
C51 C53A . 1.554(15) ?
C51 H51A . 0.9900 ?
C51 H51B . 0.9900 ?
C52 H52A . 0.9800 ?
C52 H52B . 0.9800 ?
C52 H52C . 0.9800 ?
C53A H53D . 0.9800 ?
C53A H53E . 0.9800 ?
C53A H53F . 0.9800 ?
C53 H53A . 0.983(18) ?
C53 H53B . 0.977(18) ?
C53 H53C . 0.988(18) ?
C50B C51B . 1.532(11) ?
C50B C52B . 1.552(14) ?
C50B H50B . 1.0000 ?
C51B C53C . 1.497(15) ?
C51B H51C . 0.9900 ?
C51B H51D . 0.9900 ?
C52B H52D . 0.9800 ?
C52B H52E . 0.9800 ?
C52B H52F . 0.9800 ?
C53C H53J . 0.9800 ?
C53C H53K . 0.9800 ?
C53C H53L . 0.9800 ?
C53B H53G . 0.974(19) ?
C53B H53H . 0.979(19) ?
C53B H53I . 0.971(19) ?
C1' C2' . 1.510(4) ?
C2' C3' . 1.516(4) ?
C2' H2'A . 0.9900 ?
C2' H2'B . 0.9900 ?
C3' C4' . 1.523(4) ?
C3' H3'A . 1.0000 ?
C4' C5' . 1.521(5) ?
C4' H4'A . 0.9900 ?
C4' H4'B . 0.9900 ?
C5' C6' . 1.521(6) ?
C5' H5'A . 0.9900 ?
C5' H5'B . 0.9900 ?
C6' C7'A . 1.319(15) ?
C6' C7'B . 1.379(14) ?
C6' C7' . 1.526(11) ?
C6' H6'A . 0.9900 ?
C6' H6'B . 0.9900 ?
C7' C8' . 1.524(11) ?
C7' H7'A . 0.9900 ?
C7' H7'B . 0.9900 ?
C8' C9' . 1.511(13) ?
C8' H8'A . 0.9900 ?
C8' H8'B . 0.9900 ?
C9' C10' . 1.539(15) ?
C9' H9'A . 0.9900 ?
C9' H9'B . 0.9900 ?
C10' C11' . 1.496(14) ?
C10' H10'A . 0.9900 ?
C10' H10'B . 0.9900 ?
C11' C12' . 1.563(14) ?
C11' H11'A . 0.9900 ?
C11' H11'B . 0.9900 ?
C12' H12'A . 0.9800 ?
C12' H12'B . 0.9800 ?
C12' H12'C . 0.9800 ?
C7'A C8'A . 1.512(14) ?
C7'A H7'C . 0.9900 ?
C7'A H7'D . 0.9900 ?
C8'A C9'A . 1.543(19) ?
C8'A H8'C . 0.9900 ?
C8'A H8'D . 0.9900 ?
C9'A C10'A . 1.60(2) ?
C9'A H9'C . 0.9900 ?
C9'A H9'D . 0.9900 ?
C10'A C11'A . 1.53(2) ?
C10'A H10'C . 0.9900 ?
C10'A H10'D . 0.9900 ?
C11'A C12'A . 1.576(19) ?
C11'A H11'C . 0.9900 ?
C11'A H11'D . 0.9900 ?
C12'A H12'D . 0.9800 ?
C12'A H12'E . 0.9800 ?
C12'A H12'F . 0.9800 ?
C7'B C8'B . 1.525(15) ?
C7'B H7'E . 0.9900 ?
C7'B H7'F . 0.9900 ?
C8'B C9'B . 1.538(19) ?
C8'B H8'E . 0.9900 ?
C8'B H8'F . 0.9900 ?
C9'B C10'B . 1.59(2) ?
C9'B H9'E . 0.9900 ?
C9'B H9'F . 0.9900 ?
C10'B C11'B . 1.538(17) ?
C10'B H10'E . 0.9900 ?
C10'B H10'F . 0.9900 ?
C11'B C12'B . 1.561(17) ?
C11'B H11'E . 0.9900 ?
C11'B H11'F . 0.9900 ?
C12'B H12'G . 0.9800 ?
C12'B H12'H . 0.9800 ?
C12'B H12'I . 0.9800 ?

loop_
_geom_hbond_atom_site_label_D
_geom_hbond_atom_site_label_H
_geom_hbond_atom_site_label_A
_geom_hbond_site_symmetry_A
_geom_hbond_distance_DH
_geom_hbond_distance_HA
_geom_hbond_distance_DA
_geom_hbond_angle_DHA
_geom_hbond_publ_flag
O12B H12B O25 2_565 0.84 1.81 2.645(3) 170 y
O35 H35 O46 . 0.84 1.91 2.677(3) 151 y
O46 H46 O1' 4_457 0.84 1.94 2.785(3) 179 y
O3' H3'O O35 4_557 0.84 2.00 2.827(3) 170 y
O3' H3'O O13 4_557 0.84 2.73 3.176(3) 115 y
O99 H99A O43 1_655 0.85 2.06 2.832(3) 151 y
O99 H99B O36 1_655 0.87 1.90 2.766(3) 170 y
N1 H1 O99 . 0.88 1.96 2.834(3) 173 y
N8 H8 O47 4_557 0.88 1.99 2.844(3) 163 y
N14 H14 O1' . 0.88 2.14 2.941(3) 152 y
N19 H19 O7 . 0.88 2.39 2.955(3) 123 y
N26 H26 O7 . 0.88 2.35 3.204(3) 165 y
N33 H33 O13 . 0.88 2.08 2.863(3) 148 y
N37 H37 O25 . 0.88 2.43 3.231(3) 151 y
N37 H37 O18 . 0.88 2.51 2.995(3) 115 y
N44 H44 O18 . 0.88 2.08 2.949(3) 167 y
N48 H48 O32 3_546 0.88 2.38 3.057(3) 134 y

loop_
_geom_torsion_atom_site_label_1
_geom_torsion_atom_site_label_2
_geom_torsion_atom_site_label_3
_geom_torsion_atom_site_label_4
_geom_torsion
C1' N1 C2 C3 176.5(2)
C1' N1 C2 C7 -62.8(3)
N1 C2 C3 C4 -176.2(2)
C7 C2 C3 C4 63.0(3)
C2 C3 C4 C6 -168.1(3)
C2 C3 C4 C5 67.8(4)
C9 N8 C7 O7 3.3(4)
C9 N8 C7 C2 -179.2(2)
N1 C2 C7 O7 -60.4(3)
C3 C2 C7 O7 60.8(3)
N1 C2 C7 N8 122.1(2)
C3 C2 C7 N8 -116.7(3)
C7 N8 C9 C10 177.6(2)
C7 N8 C9 C13 54.0(3)
N8 C9 C10 C11 61.0(3)
C13 C9 C10 C11 -174.6(2)
C9 C10 C11 C12 -169.1(3)
C10 C11 C12 O12A 6.4(5)
C10 C11 C12 O12B -174.8(3)
C15 N14 C13 O13 1.3(4)
C15 N14 C13 C9 179.6(2)
N8 C9 C13 O13 -150.6(2)
C10 C9 C13 O13 85.4(3)
N8 C9 C13 N14 31.0(3)
C10 C9 C13 N14 -93.1(3)
C13 N14 C15 C18 65.8(3)
C13 N14 C15 C16 -171.2(2)
C54 O16 C16 C17 -76.2(3)
C54 O16 C16 C15 163.6(2)
N14 C15 C16 O16 -173.8(2)
C18 C15 C16 O16 -50.1(3)
N14 C15 C16 C17 67.6(3)
C18 C15 C16 C17 -168.7(2)
C20 N19 C18 O18 8.3(4)
C20 N19 C18 C15 -172.6(2)
N14 C15 C18 O18 -144.3(2)
C16 C15 C18 O18 94.2(3)
N14 C15 C18 N19 36.6(3)
C16 C15 C18 N19 -84.9(3)
C18 N19 C20 C25 62.7(3)
C18 N19 C20 C21 -173.4(2)
N19 C20 C21 C23 64.5(3)
C25 C20 C21 C23 -172.8(2)
N19 C20 C21 C22 -170.3(2)
C25 C20 C21 C22 -47.6(3)
C23 C21 C22 C24 60.4(4)
C20 C21 C22 C24 -63.7(4)
C27 N26 C25 O25 -4.1(4)
C27 N26 C25 C20 175.2(2)
N19 C20 C25 O25 -133.0(3)
C21 C20 C25 O25 104.0(3)
N19 C20 C25 N26 47.7(3)
C21 C20 C25 N26 -75.3(3)
C25 N26 C27 C28 -173.2(2)
C25 N26 C27 C32 63.0(3)
N26 C27 C28 C29 58.4(3)
C32 C27 C28 C29 -176.6(2)
C27 C28 C29 C31 178.1(3)
C27 C28 C29 C30 53.5(3)
C34 N33 C32 O32 0.0(4)
C34 N33 C32 C27 178.7(2)
N26 C27 C32 O32 -147.0(2)
C28 C27 C32 O32 90.0(3)
N26 C27 C32 N33 34.3(3)
C28 C27 C32 N33 -88.7(3)
C32 N33 C34 C35 -140.1(3)
C32 N33 C34 C36 96.6(3)
N33 C34 C35 O35 -60.1(3)
C36 C34 C35 O35 65.6(3)
C38 N37 C36 O36 0.9(4)
C38 N37 C36 C34 -177.7(2)
N33 C34 C36 O36 -178.5(3)
C35 C34 C36 O36 57.1(3)
N33 C34 C36 N37 0.2(4)
C35 C34 C36 N37 -124.1(3)
C36 N37 C38 C39 171.4(3)
C36 N37 C38 C43 -64.5(3)
N37 C38 C39 C40 178.5(2)
C43 C38 C39 C40 54.7(3)
C38 C39 C40 C41 63.7(4)
C38 C39 C40 C42 -173.1(3)
C45 N44 C43 O43 -10.8(4)
C45 N44 C43 C38 171.4(2)
N37 C38 C43 O43 131.4(3)
C39 C38 C43 O43 -106.7(3)
N37 C38 C43 N44 -50.8(3)
C39 C38 C43 N44 71.2(3)
C43 N44 C45 C46 -84.9(3)
C43 N44 C45 C47 151.2(3)
N44 C45 C46 O46 -56.1(3)
C47 C45 C46 O46 67.2(3)
C49 N48 C47 O47 -7.2(4)
C49 N48 C47 C45 173.7(2)
N44 C45 C47 O47 140.9(3)
C46 C45 C47 O47 18.4(4)
N44 C45 C47 N48 -40.1(3)
C46 C45 C47 N48 -162.6(2)
C47 N48 C49 C54 -66.3(3)
C47 N48 C49 C50 156.5(4)
C47 N48 C49 C50B 178.4(5)
N48 C49 C50 C51 54.6(5)
C54 C49 C50 C51 -82.0(5)
C50B C49 C50 C51 -2.4(10)
N48 C49 C50 C52 -69.4(5)
C54 C49 C50 C52 154.0(4)
C50B C49 C50 C52 -126.4(13)
C52 C50 C51 C53A -170.1(11)
C49 C50 C51 C53A 68.2(11)
N48 C49 C50B C51B -165.6(7)
C54 C49 C50B C51B 75.3(9)
C50 C49 C50B C51B -34.8(9)
N48 C49 C50B C52B 64.6(10)
C54 C49 C50B C52B -54.6(10)
C50 C49 C50B C52B -164.6(18)
C49 C50B C51B C53C -170.0(12)
C52B C50B C51B C53C -34.4(16)
C16 O16 C54 O54 -2.2(4)
C16 O16 C54 C49 178.5(2)
N48 C49 C54 O54 175.5(3)
C50 C49 C54 O54 -45.5(5)
C50B C49 C54 O54 -72.0(5)
N48 C49 C54 O16 -5.2(4)
C50 C49 C54 O16 133.9(4)
C50B C49 C54 O16 107.4(5)
C2 N1 C1' O1' 5.9(4)
C2 N1 C1' C2' -176.6(2)
O1' C1' C2' C3' -32.8(4)
N1 C1' C2' C3' 149.8(3)
C1' C2' C3' O3' -63.4(3)
C1' C2' C3' C4' 174.4(3)
O3' C3' C4' C5' 67.6(4)
C2' C3' C4' C5' -172.4(3)
C3' C4' C5' C6' 176.1(4)
C4' C5' C6' C7'A 165.0(9)
C4' C5' C6' C7'B -79.9(8)
C4' C5' C6' C7' -161.3(7)
C7'A C6' C7' C8' -77.8(17)
C7'B C6' C7' C8' 59.3(11)
C5' C6' C7' C8' 169.5(9)
C6' C7' C8' C9' 172.6(11)
C7' C8' C9' C10' 56.9(17)
C8' C9' C10' C11' 60(2)
C9' C10' C11' C12' 172.1(18)
C7'B C6' C7'A C8'A -37.3(11)
C5' C6' C7'A C8'A 87.1(10)
C7' C6' C7'A C8'A 3.5(12)
C6' C7'A C8'A C9'A 94.9(17)
C7'A C8'A C9'A C10'A 109.1(19)
C8'A C9'A C10'A C11'A 72(3)
C9'A C10'A C11'A C12'A 44(3)
C7'A C6' C7'B C8'B -24.6(14)
C5' C6' C7'B C8'B -154.2(10)
C7' C6' C7'B C8'B -44.9(11)
C6' C7'B C8'B C9'B 87.8(17)
C7'B C8'B C9'B C10'B 74(2)
C8'B C9'B C10'B C11'B 178.4(14)
C9'B C10'B C11'B C12'B 173.2(15)
